data_4512874
loop_
_publ_author_name
'Neogi, Ishita'
'Bajpai, Alankriti'
'Savitha, Govardhan'
'Moorthy, Jarugu Narasimha'

_publ_section_title
;
 Tetraarylbiphenyl as a New Lattice Inclusion Host by Structure
 Reductionism: Shape and Size Complementarity Based on Torsional
 Flexibility
;
_journal_issue 5
_journal_name_full 'Crystal Growth &amp; Design'
_journal_page_first 2129
_journal_paper_doi 10.1021/cg501711t
_journal_volume 15
_journal_year 2015
_chemical_formula_moiety '2(C48 H50 O4), C7 H6 O2'
_chemical_formula_sum 'C103 H106 O10'
_chemical_formula_weight 1503.88
_chemical_name_systematic 3,3,5,5-Tetrakis(2,6-dimethyl-4-methoxyphenyl)biphenyl-hydroxybenzaldehyde
_space_group_crystal_system triclinic
_space_group_IT_number 2
_space_group_name_Hall '-P 1'
_space_group_name_H-M_alt 'P -1'
_symmetry_space_group_name_Hall '-P 1'
_symmetry_space_group_name_H-M 'P -1'
_atom_sites_solution_hydrogens geom
_audit_creation_method SHELXL-2014
_cell_angle_alpha 91.055(11)
_cell_angle_beta 99.128(10)
_cell_angle_gamma 107.762(12)
_cell_formula_units_Z 1
_cell_length_a 11.554(6)
_cell_length_b 13.665(7)
_cell_length_c 14.373(8)
_cell_measurement_reflns_used 0
_cell_measurement_temperature 100
_cell_measurement_theta_max 0
_cell_measurement_theta_min 0
_cell_volume 2128(2)
_computing_cell_refinement 'Bruker SAINT'
_computing_data_collection 'Bruker APEX2'
_computing_data_reduction 'Bruker SAINT'
_computing_molecular_graphics 'Ortep for Windows (Farrugia, 2012)'
_computing_publication_material 'WinGX publication routines (Farrugia, 2012)'
_computing_structure_refinement 'SHELXL-2014/5 (Sheldrick, 2014)'
_computing_structure_solution SHELX-97
_diffrn_ambient_temperature 100
_diffrn_measured_fraction_theta_full 0.982
_diffrn_measured_fraction_theta_max 0.941
_diffrn_measurement_device_type 'Bruker APEX-II CCD'
_diffrn_measurement_method '\f and \w scans'
_diffrn_radiation_monochromator graphite
_diffrn_radiation_probe x-ray
_diffrn_radiation_type MoK\a
_diffrn_radiation_wavelength 0.71073
_diffrn_reflns_av_R_equivalents 0.0736
_diffrn_reflns_av_unetI/netI 0.1895
_diffrn_reflns_Laue_measured_fraction_full 0.982
_diffrn_reflns_Laue_measured_fraction_max 0.941
_diffrn_reflns_limit_h_max 15
_diffrn_reflns_limit_h_min -15
_diffrn_reflns_limit_k_max 8
_diffrn_reflns_limit_k_min -18
_diffrn_reflns_limit_l_max 18
_diffrn_reflns_limit_l_min -19
_diffrn_reflns_number 13975
_diffrn_reflns_point_group_measured_fraction_full 0.982
_diffrn_reflns_point_group_measured_fraction_max 0.941
_diffrn_reflns_theta_full 25.242
_diffrn_reflns_theta_max 28.305
_diffrn_reflns_theta_min 1.879
_diffrn_source 'sealed tube'
_exptl_absorpt_coefficient_mu 0.074
_exptl_absorpt_correction_type none
_exptl_crystal_colour colorless
_exptl_crystal_density_diffrn 1.173
_exptl_crystal_density_method 'not measured'
_exptl_crystal_description square
_exptl_crystal_F_000 804
_exptl_crystal_size_max 0.2
_exptl_crystal_size_mid 0.2
_exptl_crystal_size_min 0.2
_refine_diff_density_max 0.849
_refine_diff_density_min -0.628
_refine_diff_density_rms 0.160
_refine_ls_extinction_coef 0.022(5)
_refine_ls_extinction_expression Fc^*^=kFc[1+0.001xFc^2^\l^3^/sin(2\q)]^-1/4^
_refine_ls_extinction_method SHELXL
_refine_ls_goodness_of_fit_ref 0.966
_refine_ls_hydrogen_treatment constr
_refine_ls_matrix_type full
_refine_ls_number_parameters 506
_refine_ls_number_reflns 9981
_refine_ls_number_restraints 0
_refine_ls_restrained_S_all 0.966
_refine_ls_R_factor_all 0.2461
_refine_ls_R_factor_gt 0.1162
_refine_ls_shift/su_max 0.000
_refine_ls_shift/su_mean 0.000
_refine_ls_structure_factor_coef Fsqd
_refine_ls_weighting_details 'w=1/[\s^2^(Fo^2^)+(0.1986P)^2^] where P=(Fo^2^+2Fc^2^)/3'
_refine_ls_weighting_scheme calc
_refine_ls_wR_factor_gt 0.2725
_refine_ls_wR_factor_ref 0.3955
_reflns_Friedel_coverage 0.000
_reflns_number_gt 3739
_reflns_number_total 9981
_reflns_threshold_expression 'I > 2\s(I)'
_cod_data_source_file cg501711t_si_008.cif
_cod_data_source_block TB-G6
_cod_depositor_comments 'Adding full bibliography for 4512869--4512878.cif.'
_cod_database_code 4512874
_shelx_space_group_comment
;
The symmetry employed for this shelxl refinement is uniquely defined
by the following loop, which should always be used as a source of
symmetry information in preference to the above space-group names.
They are only intended as comments.
;
_shelxl_version_number 2014/5

loop_
_space_group_symop_operation_xyz
'x, y, z'
'-x, -y, -z'

loop_
_atom_site_label
_atom_site_type_symbol
_atom_site_fract_x
_atom_site_fract_y
_atom_site_fract_z
_atom_site_U_iso_or_equiv
_atom_site_adp_type
_atom_site_occupancy
_atom_site_site_symmetry_order
_atom_site_calc_flag
_atom_site_refinement_flags_posn
_atom_site_refinement_flags_adp
_atom_site_refinement_flags_occupancy
_atom_site_disorder_assembly
_atom_site_disorder_group
O1 O 1.0077(4) 0.6920(4) -0.0724(3) 0.0647(13) Uani 1 1 d . . . . .
O2 O 0.1442(3) 0.0507(3) 0.0394(2) 0.0416(9) Uani 1 1 d . . . . .
O3 O 1.0660(4) 0.9865(3) 0.7706(3) 0.0534(11) Uani 1 1 d . . . . .
O4 O 0.5963(4) 0.1357(3) 0.8763(3) 0.0495(11) Uani 1 1 d . . . . .
C2 C 0.9890(6) 0.6767(5) 0.0193(4) 0.0502(16) Uani 1 1 d . . . . .
C3 C 0.8890(6) 0.7005(5) 0.0420(4) 0.0534(17) Uani 1 1 d . . . . .
H3 H 0.8415 0.7271 -0.0028 0.064 Uiso 1 1 calc R U . . .
C4 C 0.8587(5) 0.6851(5) 0.1309(4) 0.0466(15) Uani 1 1 d . . . . .
C5 C 0.9320(5) 0.6473(4) 0.2002(4) 0.0409(14) Uani 1 1 d . . . . .
C6 C 1.0336(5) 0.6252(4) 0.1775(4) 0.0400(13) Uani 1 1 d . . . . .
C7 C 1.0618(5) 0.6398(4) 0.0850(4) 0.0443(14) Uani 1 1 d . . . . .
H7 H 1.1296 0.6244 0.0692 0.053 Uiso 1 1 calc R U . . .
C8 C 0.7456(6) 0.7106(5) 0.1523(4) 0.0572(17) Uani 1 1 d . . . . .
H8A H 0.7150 0.7448 0.1008 0.086 Uiso 1 1 calc R U . . .
H8B H 0.7679 0.7549 0.2092 0.086 Uiso 1 1 calc R U . . .
H8C H 0.6828 0.6481 0.1603 0.086 Uiso 1 1 calc R U . . .
C9 C 1.1147(6) 0.5827(5) 0.2484(4) 0.0531(16) Uani 1 1 d . . . . .
H9A H 1.0868 0.5088 0.2403 0.080 Uiso 1 1 calc R U . . .
H9B H 1.1099 0.6041 0.3113 0.080 Uiso 1 1 calc R U . . .
H9C H 1.1985 0.6083 0.2383 0.080 Uiso 1 1 calc R U . . .
C10 C 1.1057(8) 0.6667(6) -0.1000(5) 0.074(2) Uani 1 1 d . . . . .
H10A H 1.1093 0.6817 -0.1647 0.112 Uiso 1 1 calc R U . . .
H10B H 1.0939 0.5947 -0.0938 0.112 Uiso 1 1 calc R U . . .
H10C H 1.1814 0.7064 -0.0607 0.112 Uiso 1 1 calc R U . . .
C11 C 0.8961(5) 0.6307(4) 0.2950(3) 0.0345(12) Uani 1 1 d . . . . .
C12 C 0.8097(5) 0.5395(4) 0.3114(3) 0.0338(12) Uani 1 1 d . . . . .
H12 H 0.7780 0.4876 0.2629 0.041 Uiso 1 1 calc R U . . .
C13 C 0.7688(4) 0.5228(4) 0.3974(3) 0.0296(11) Uani 1 1 d . . . . .
C14 C 0.8172(5) 0.6020(4) 0.4694(3) 0.0325(11) Uani 1 1 d . . . . .
H14 H 0.7897 0.5931 0.5270 0.039 Uiso 1 1 calc R U . . .
C15 C 0.9061(5) 0.6939(4) 0.4563(3) 0.0306(11) Uani 1 1 d . . . . .
C16 C 0.9453(5) 0.7071(4) 0.3697(3) 0.0362(12) Uani 1 1 d . . . . .
H16 H 1.0053 0.7678 0.3610 0.043 Uiso 1 1 calc R U . . .
C17 C 0.9527(4) 0.7780(4) 0.5347(3) 0.0300(11) Uani 1 1 d . . . . .
C18 C 0.9020(5) 0.8582(4) 0.5360(4) 0.0351(12) Uani 1 1 d . . . . .
C19 C 0.9390(5) 0.9295(4) 0.6137(4) 0.0387(13) Uani 1 1 d . . . . .
H19 H 0.9048 0.9828 0.6150 0.046 Uiso 1 1 calc R U . . .
C20 C 1.0257(5) 0.9222(4) 0.6887(4) 0.0424(14) Uani 1 1 d . . . . .
C21 C 1.0804(5) 0.8440(4) 0.6861(4) 0.0369(12) Uani 1 1 d . . . . .
H21 H 1.1414 0.8410 0.7357 0.044 Uiso 1 1 calc R U . . .
C22 C 1.0445(5) 0.7711(4) 0.6103(3) 0.0334(12) Uani 1 1 d . . . . .
C23 C 1.0995(5) 0.6864(4) 0.6112(4) 0.0433(14) Uani 1 1 d . . . . .
H23A H 1.0433 0.6252 0.6295 0.065 Uiso 1 1 calc R U . . .
H23B H 1.1756 0.7054 0.6554 0.065 Uiso 1 1 calc R U . . .
H23C H 1.1152 0.6737 0.5492 0.065 Uiso 1 1 calc R U . . .
C24 C 0.8060(5) 0.8658(4) 0.4561(4) 0.0426(14) Uani 1 1 d . . . . .
H24A H 0.8367 0.8660 0.3978 0.064 Uiso 1 1 calc R U . . .
H24B H 0.7867 0.9284 0.4655 0.064 Uiso 1 1 calc R U . . .
H24C H 0.7329 0.8080 0.4536 0.064 Uiso 1 1 calc R U . . .
C25 C 1.0042(7) 1.0570(4) 0.7847(4) 0.0617(19) Uani 1 1 d . . . . .
H25A H 1.0202 1.1086 0.7398 0.093 Uiso 1 1 calc R U . . .
H25B H 1.0326 1.0892 0.8476 0.093 Uiso 1 1 calc R U . . .
H25C H 0.9171 1.0219 0.7764 0.093 Uiso 1 1 calc R U . . .
C26 C 0.6750(5) 0.4255(4) 0.4121(3) 0.0322(12) Uani 1 1 d . . . . .
C27 C 0.5863(4) 0.3695(4) 0.3363(3) 0.0310(11) Uani 1 1 d . . . . .
H27 H 0.5858 0.3957 0.2770 0.037 Uiso 1 1 calc R U . . .
C28 C 0.4996(5) 0.2767(4) 0.3463(3) 0.0328(12) Uani 1 1 d . . . . .
C29 C 0.5021(5) 0.2370(4) 0.4358(3) 0.0344(12) Uani 1 1 d . . . . .
H29 H 0.4464 0.1733 0.4430 0.041 Uiso 1 1 calc R U . . .
C30 C 0.5857(4) 0.2910(4) 0.5134(3) 0.0311(11) Uani 1 1 d . . . . .
C31 C 0.6725(5) 0.3849(4) 0.5007(3) 0.0311(11) Uani 1 1 d . . . . .
H31 H 0.7298 0.4210 0.5524 0.037 Uiso 1 1 calc R U . . .
C32 C 0.4082(5) 0.2175(4) 0.2643(3) 0.0315(11) Uani 1 1 d . . . . .
C33 C 0.2926(5) 0.2341(4) 0.2413(3) 0.0337(12) Uani 1 1 d . . . . .
C34 C 0.2079(5) 0.1778(4) 0.1645(3) 0.0331(12) Uani 1 1 d . . . . .
H34 H 0.1317 0.1887 0.1486 0.040 Uiso 1 1 calc R U . . .
C35 C 0.2375(5) 0.1044(4) 0.1111(3) 0.0341(12) Uani 1 1 d . . . . .
C36 C 0.3495(5) 0.0896(4) 0.1329(3) 0.0348(12) Uani 1 1 d . . . . .
H36 H 0.3681 0.0414 0.0964 0.042 Uiso 1 1 calc R U . . .
C37 C 0.4371(5) 0.1452(4) 0.2090(3) 0.0349(12) Uani 1 1 d . . . . .
C38 C 0.5600(5) 0.1271(4) 0.2299(4) 0.0455(14) Uani 1 1 d . . . . .
H38A H 0.5592 0.0695 0.1903 0.068 Uiso 1 1 calc R U . . .
H38B H 0.5763 0.1129 0.2950 0.068 Uiso 1 1 calc R U . . .
H38C H 0.6233 0.1874 0.2179 0.068 Uiso 1 1 calc R U . . .
C39 C 0.2611(5) 0.3117(4) 0.2990(4) 0.0399(13) Uani 1 1 d . . . . .
H39A H 0.3225 0.3777 0.3005 0.060 Uiso 1 1 calc R U . . .
H39B H 0.2586 0.2907 0.3622 0.060 Uiso 1 1 calc R U . . .
H39C H 0.1819 0.3165 0.2713 0.060 Uiso 1 1 calc R U . . .
C40 C 0.1591(5) -0.0387(4) -0.0052(4) 0.0468(15) Uani 1 1 d . . . . .
H40A H 0.0848 -0.0744 -0.0483 0.070 Uiso 1 1 calc R U . . .
H40B H 0.1757 -0.0837 0.0420 0.070 Uiso 1 1 calc R U . . .
H40C H 0.2267 -0.0178 -0.0393 0.070 Uiso 1 1 calc R U . . .
C41 C 0.5864(4) 0.2511(4) 0.6092(3) 0.0309(11) Uani 1 1 d . . . . .
C42 C 0.6347(5) 0.1689(4) 0.6318(4) 0.0407(13) Uani 1 1 d . . . . .
C43 C 0.6371(5) 0.1345(4) 0.7217(4) 0.0412(13) Uani 1 1 d . . . . .
H43 H 0.6705 0.0818 0.7370 0.049 Uiso 1 1 calc R U . . .
C44 C 0.5902(5) 0.1776(4) 0.7892(4) 0.0378(13) Uani 1 1 d . . . . .
C45 C 0.5407(5) 0.2557(4) 0.7680(4) 0.0372(12) Uani 1 1 d . . . . .
H45 H 0.5081 0.2833 0.8133 0.045 Uiso 1 1 calc R U . . .
C46 C 0.5394(4) 0.2936(4) 0.6789(3) 0.0307(11) Uani 1 1 d . . . . .
C47 C 0.4863(5) 0.3816(4) 0.6583(4) 0.0402(13) Uani 1 1 d . . . . .
H47A H 0.5509 0.4420 0.6483 0.060 Uiso 1 1 calc R U . . .
H47B H 0.4508 0.3958 0.7110 0.060 Uiso 1 1 calc R U . . .
H47C H 0.4238 0.3626 0.6028 0.060 Uiso 1 1 calc R U . . .
C48 C 0.6873(6) 0.1217(5) 0.5593(4) 0.0508(16) Uani 1 1 d . . . . .
H48A H 0.6240 0.0927 0.5055 0.076 Uiso 1 1 calc R U . . .
H48B H 0.7172 0.0685 0.5866 0.076 Uiso 1 1 calc R U . . .
H48C H 0.7540 0.1739 0.5399 0.076 Uiso 1 1 calc R U . . .
C49 C 0.5299(7) 0.1608(6) 0.9408(4) 0.066(2) Uani 1 1 d . . . . .
H49A H 0.5592 0.2339 0.9563 0.099 Uiso 1 1 calc R U . . .
H49B H 0.5407 0.1256 0.9971 0.099 Uiso 1 1 calc R U . . .
H49C H 0.4439 0.1404 0.9134 0.099 Uiso 1 1 calc R U . . .
O5 O 0.2508(10) 0.5449(8) 0.0253(8) 0.0889(17) Uani 0.5 1 d . . P A -1
O6 O 0.4025(11) 0.5962(9) -0.0906(8) 0.0889(17) Uani 0.5 1 d . . P A -1
H6 H 0.3453 0.5995 -0.0646 0.133 Uiso 0.5 1 calc R U P A -1
C51 C 0.5878(12) 0.4096(9) 0.0492(8) 0.0889(17) Uani 0.5 1 d G . P A -1
H51 H 0.6285 0.3664 0.0788 0.107 Uiso 0.5 1 calc R U P A -1
C52 C 0.6358(11) 0.4689(10) -0.0227(9) 0.0889(17) Uani 0.5 1 d G . P A -1
H52 H 0.7083 0.4651 -0.0407 0.107 Uiso 0.5 1 calc R U P A -1
C53 C 0.5744(13) 0.5341(10) -0.0675(7) 0.0889(17) Uani 0.5 1 d G . P A -1
H53 H 0.6062 0.5734 -0.1151 0.107 Uiso 0.5 1 calc R U P A -1
C54 C 0.4650(12) 0.5399(10) -0.0404(8) 0.0889(17) Uani 0.5 1 d G . P A -1
C55 C 0.4170(10) 0.4805(10) 0.0315(9) 0.0889(17) Uani 0.5 1 d G . P A -1
C56 C 0.4784(12) 0.4154(9) 0.0763(7) 0.0889(17) Uani 0.5 1 d G . P A -1
H56 H 0.4466 0.3761 0.1239 0.107 Uiso 0.5 1 calc R U P A -1
C57 C 0.3067(16) 0.4790(14) 0.0664(12) 0.0889(17) Uani 0.5 1 d . . P A -1
H57 H 0.2766 0.4367 0.1128 0.107 Uiso 0.5 1 calc R U P A -1

loop_
_atom_site_aniso_label
_atom_site_aniso_U_11
_atom_site_aniso_U_22
_atom_site_aniso_U_33
_atom_site_aniso_U_23
_atom_site_aniso_U_13
_atom_site_aniso_U_12
O1 0.073(3) 0.081(3) 0.037(2) 0.016(2) 0.019(2) 0.014(3)
O2 0.041(2) 0.045(2) 0.034(2) -0.0044(17) 0.0001(17) 0.0107(18)
O3 0.079(3) 0.038(2) 0.040(2) -0.0099(18) 0.009(2) 0.015(2)
O4 0.066(3) 0.059(3) 0.035(2) 0.0199(18) 0.0200(19) 0.029(2)
C2 0.061(4) 0.051(4) 0.030(3) 0.010(3) 0.010(3) 0.003(3)
C3 0.055(4) 0.064(4) 0.035(3) 0.020(3) 0.008(3) 0.009(3)
C4 0.045(3) 0.048(4) 0.040(3) 0.010(3) 0.005(3) 0.005(3)
C5 0.042(3) 0.036(3) 0.034(3) 0.004(2) 0.009(2) -0.005(2)
C6 0.046(3) 0.035(3) 0.034(3) 0.003(2) 0.008(2) 0.005(3)
C7 0.047(3) 0.044(3) 0.040(3) -0.002(3) 0.019(3) 0.005(3)
C8 0.052(4) 0.069(4) 0.053(4) 0.028(3) 0.011(3) 0.019(3)
C9 0.053(4) 0.062(4) 0.047(4) 0.007(3) 0.015(3) 0.019(3)
C10 0.106(6) 0.068(5) 0.050(4) 0.001(3) 0.044(4) 0.014(4)
C11 0.035(3) 0.035(3) 0.030(3) 0.004(2) 0.009(2) 0.003(2)
C12 0.037(3) 0.035(3) 0.024(2) -0.003(2) 0.005(2) 0.003(2)
C13 0.031(3) 0.028(3) 0.028(3) 0.004(2) 0.007(2) 0.005(2)
C14 0.036(3) 0.033(3) 0.033(3) 0.003(2) 0.010(2) 0.014(2)
C15 0.035(3) 0.026(3) 0.029(3) 0.006(2) 0.005(2) 0.008(2)
C16 0.040(3) 0.031(3) 0.031(3) 0.001(2) 0.008(2) 0.000(2)
C17 0.029(3) 0.025(3) 0.034(3) 0.004(2) 0.015(2) 0.001(2)
C18 0.033(3) 0.033(3) 0.038(3) 0.005(2) 0.008(2) 0.006(2)
C19 0.041(3) 0.032(3) 0.049(3) 0.002(2) 0.018(3) 0.016(2)
C20 0.050(3) 0.041(3) 0.032(3) -0.004(2) 0.016(3) 0.004(3)
C21 0.043(3) 0.038(3) 0.033(3) 0.005(2) 0.009(2) 0.015(3)
C22 0.035(3) 0.029(3) 0.035(3) 0.004(2) 0.010(2) 0.007(2)
C23 0.046(3) 0.047(3) 0.038(3) 0.001(2) 0.003(3) 0.019(3)
C24 0.042(3) 0.034(3) 0.048(3) 0.009(3) 0.006(3) 0.008(3)
C25 0.110(6) 0.033(3) 0.046(4) 0.002(3) 0.024(4) 0.022(4)
C26 0.036(3) 0.033(3) 0.029(3) 0.003(2) 0.010(2) 0.011(2)
C27 0.033(3) 0.029(3) 0.029(3) 0.007(2) 0.007(2) 0.006(2)
C28 0.037(3) 0.033(3) 0.028(3) 0.001(2) 0.007(2) 0.010(2)
C29 0.034(3) 0.025(3) 0.039(3) 0.004(2) 0.007(2) 0.002(2)
C30 0.030(3) 0.034(3) 0.030(3) 0.006(2) 0.007(2) 0.011(2)
C31 0.034(3) 0.033(3) 0.028(3) 0.005(2) 0.002(2) 0.014(2)
C32 0.033(3) 0.027(3) 0.033(3) 0.003(2) 0.006(2) 0.008(2)
C33 0.030(3) 0.035(3) 0.035(3) 0.004(2) 0.008(2) 0.008(2)
C34 0.033(3) 0.032(3) 0.037(3) 0.009(2) 0.007(2) 0.013(2)
C35 0.034(3) 0.036(3) 0.028(3) 0.002(2) 0.001(2) 0.008(2)
C36 0.042(3) 0.031(3) 0.029(3) 0.000(2) 0.007(2) 0.009(2)
C37 0.031(3) 0.032(3) 0.037(3) 0.002(2) 0.003(2) 0.005(2)
C38 0.037(3) 0.049(4) 0.049(3) -0.006(3) 0.004(3) 0.015(3)
C39 0.037(3) 0.046(3) 0.041(3) 0.001(2) 0.009(2) 0.019(3)
C40 0.045(3) 0.051(4) 0.045(3) -0.012(3) -0.004(3) 0.022(3)
C41 0.030(3) 0.029(3) 0.034(3) 0.007(2) 0.010(2) 0.007(2)
C42 0.038(3) 0.037(3) 0.049(3) 0.006(3) 0.010(3) 0.013(3)
C43 0.050(3) 0.041(3) 0.046(3) 0.016(3) 0.021(3) 0.026(3)
C44 0.036(3) 0.042(3) 0.035(3) 0.010(2) 0.004(2) 0.012(3)
C45 0.036(3) 0.042(3) 0.036(3) 0.001(2) 0.008(2) 0.014(2)
C46 0.028(3) 0.029(3) 0.032(3) 0.004(2) 0.003(2) 0.006(2)
C47 0.045(3) 0.042(3) 0.040(3) 0.009(2) 0.009(3) 0.020(3)
C48 0.070(4) 0.049(4) 0.048(3) 0.019(3) 0.025(3) 0.033(3)
C49 0.086(5) 0.085(5) 0.049(4) 0.027(4) 0.028(4) 0.048(4)
O5 0.087(4) 0.083(4) 0.087(4) -0.027(3) -0.010(3) 0.027(3)
O6 0.087(4) 0.083(4) 0.087(4) -0.027(3) -0.010(3) 0.027(3)
C51 0.087(4) 0.083(4) 0.087(4) -0.027(3) -0.010(3) 0.027(3)
C52 0.087(4) 0.083(4) 0.087(4) -0.027(3) -0.010(3) 0.027(3)
C53 0.087(4) 0.083(4) 0.087(4) -0.027(3) -0.010(3) 0.027(3)
C54 0.087(4) 0.083(4) 0.087(4) -0.027(3) -0.010(3) 0.027(3)
C55 0.087(4) 0.083(4) 0.087(4) -0.027(3) -0.010(3) 0.027(3)
C56 0.087(4) 0.083(4) 0.087(4) -0.027(3) -0.010(3) 0.027(3)
C57 0.087(4) 0.083(4) 0.087(4) -0.027(3) -0.010(3) 0.027(3)

loop_
_atom_type_symbol
_atom_type_description
_atom_type_scat_dispersion_real
_atom_type_scat_dispersion_imag
_atom_type_scat_source
C C 0.0033 0.0016 'International Tables Vol C Tables 4.2.6.8 and 6.1.1.4'
H H 0.0000 0.0000 'International Tables Vol C Tables 4.2.6.8 and 6.1.1.4'
O O 0.0106 0.0060 'International Tables Vol C Tables 4.2.6.8 and 6.1.1.4'

loop_
_geom_angle_atom_site_label_1
_geom_angle_atom_site_label_2
_geom_angle_atom_site_label_3
_geom_angle
C2 O1 C10 117.6(5)
C35 O2 C40 116.8(4)
C20 O3 C25 117.9(5)
C44 O4 C49 118.2(4)
C7 C2 C3 120.7(5)
C7 C2 O1 124.2(6)
C3 C2 O1 115.1(5)
C2 C3 C4 120.4(6)
C2 C3 H3 119.8
C4 C3 H3 119.8
C3 C4 C5 120.3(6)
C3 C4 C8 118.5(5)
C5 C4 C8 121.2(5)
C6 C5 C4 119.1(5)
C6 C5 C11 122.0(5)
C4 C5 C11 118.9(5)
C5 C6 C7 119.7(5)
C5 C6 C9 121.5(5)
C7 C6 C9 118.7(5)
C2 C7 C6 119.9(6)
C2 C7 H7 120.1
C6 C7 H7 120.1
C4 C8 H8A 109.5
C4 C8 H8B 109.5
H8A C8 H8B 109.5
C4 C8 H8C 109.5
H8A C8 H8C 109.5
H8B C8 H8C 109.5
C6 C9 H9A 109.5
C6 C9 H9B 109.5
H9A C9 H9B 109.5
C6 C9 H9C 109.5
H9A C9 H9C 109.5
H9B C9 H9C 109.5
O1 C10 H10A 109.5
O1 C10 H10B 109.5
H10A C10 H10B 109.5
O1 C10 H10C 109.5
H10A C10 H10C 109.5
H10B C10 H10C 109.5
C12 C11 C16 117.9(4)
C12 C11 C5 120.7(4)
C16 C11 C5 121.4(4)
C11 C12 C13 122.6(4)
C11 C12 H12 118.7
C13 C12 H12 118.7
C12 C13 C14 117.9(4)
C12 C13 C26 121.3(4)
C14 C13 C26 120.7(4)
C15 C14 C13 121.2(4)
C15 C14 H14 119.4
C13 C14 H14 119.4
C16 C15 C14 119.1(4)
C16 C15 C17 121.5(4)
C14 C15 C17 119.3(4)
C15 C16 C11 121.2(5)
C15 C16 H16 119.4
C11 C16 H16 119.4
C18 C17 C22 120.4(4)
C18 C17 C15 120.7(5)
C22 C17 C15 118.7(4)
C19 C18 C17 119.3(5)
C19 C18 C24 120.3(5)
C17 C18 C24 120.4(5)
C20 C19 C18 120.9(5)
C20 C19 H19 119.6
C18 C19 H19 119.6
C19 C20 O3 125.7(5)
C19 C20 C21 120.0(5)
O3 C20 C21 114.3(5)
C22 C21 C20 120.5(5)
C22 C21 H21 119.8
C20 C21 H21 119.8
C21 C22 C17 118.8(5)
C21 C22 C23 119.5(5)
C17 C22 C23 121.6(5)
C22 C23 H23A 109.5
C22 C23 H23B 109.5
H23A C23 H23B 109.5
C22 C23 H23C 109.5
H23A C23 H23C 109.5
H23B C23 H23C 109.5
C18 C24 H24A 109.5
C18 C24 H24B 109.5
H24A C24 H24B 109.5
C18 C24 H24C 109.5
H24A C24 H24C 109.5
H24B C24 H24C 109.5
O3 C25 H25A 109.5
O3 C25 H25B 109.5
H25A C25 H25B 109.5
O3 C25 H25C 109.5
H25A C25 H25C 109.5
H25B C25 H25C 109.5
C31 C26 C27 117.5(4)
C31 C26 C13 122.0(4)
C27 C26 C13 120.5(4)
C28 C27 C26 122.4(4)
C28 C27 H27 118.8
C26 C27 H27 118.8
C27 C28 C29 118.5(4)
C27 C28 C32 121.4(4)
C29 C28 C32 120.1(4)
C30 C29 C28 121.2(4)
C30 C29 H29 119.4
C28 C29 H29 119.4
C29 C30 C31 118.8(4)
C29 C30 C41 121.6(4)
C31 C30 C41 119.6(4)
C26 C31 C30 121.6(5)
C26 C31 H31 119.2
C30 C31 H31 119.2
C37 C32 C33 119.8(5)
C37 C32 C28 120.0(5)
C33 C32 C28 120.2(4)
C34 C33 C32 119.5(5)
C34 C33 C39 120.1(5)
C32 C33 C39 120.4(4)
C33 C34 C35 119.8(5)
C33 C34 H34 120.1
C35 C34 H34 120.1
C36 C35 O2 125.3(5)
C36 C35 C34 120.3(5)
O2 C35 C34 114.3(5)
C35 C36 C37 121.4(5)
C35 C36 H36 119.3
C37 C36 H36 119.3
C36 C37 C32 119.1(5)
C36 C37 C38 119.6(5)
C32 C37 C38 121.3(4)
C37 C38 H38A 109.5
C37 C38 H38B 109.5
H38A C38 H38B 109.5
C37 C38 H38C 109.5
H38A C38 H38C 109.5
H38B C38 H38C 109.5
C33 C39 H39A 109.5
C33 C39 H39B 109.5
H39A C39 H39B 109.5
C33 C39 H39C 109.5
H39A C39 H39C 109.5
H39B C39 H39C 109.5
O2 C40 H40A 109.5
O2 C40 H40B 109.5
H40A C40 H40B 109.5
O2 C40 H40C 109.5
H40A C40 H40C 109.5
H40B C40 H40C 109.5
C46 C41 C42 118.7(4)
C46 C41 C30 121.0(4)
C42 C41 C30 120.4(4)
C43 C42 C41 119.5(5)
C43 C42 C48 120.1(5)
C41 C42 C48 120.4(5)
C42 C43 C44 120.8(5)
C42 C43 H43 119.6
C44 C43 H43 119.6
C45 C44 O4 124.1(5)
C45 C44 C43 120.5(5)
O4 C44 C43 115.4(5)
C44 C45 C46 120.1(5)
C44 C45 H45 119.9
C46 C45 H45 119.9
C45 C46 C41 120.4(5)
C45 C46 C47 118.8(4)
C41 C46 C47 120.8(4)
C46 C47 H47A 109.5
C46 C47 H47B 109.5
H47A C47 H47B 109.5
C46 C47 H47C 109.5
H47A C47 H47C 109.5
H47B C47 H47C 109.5
C42 C48 H48A 109.5
C42 C48 H48B 109.5
H48A C48 H48B 109.5
C42 C48 H48C 109.5
H48A C48 H48C 109.5
H48B C48 H48C 109.5
O4 C49 H49A 109.5
O4 C49 H49B 109.5
H49A C49 H49B 109.5
O4 C49 H49C 109.5
H49A C49 H49C 109.5
H49B C49 H49C 109.5
C54 O6 H6 109.5
C56 C51 C52 120.0
C56 C51 H51 120.0
C52 C51 H51 120.0
C51 C52 C53 120.0
C51 C52 H52 120.0
C53 C52 H52 120.0
C54 C53 C52 120.0
C54 C53 H53 120.0
C52 C53 H53 120.0
O6 C54 C53 118.4(12)
O6 C54 C55 121.3(12)
C53 C54 C55 120.0
C56 C55 C54 120.0
C56 C55 C57 114.0(11)
C54 C55 C57 126.0(11)
C51 C56 C55 120.0
C51 C56 H56 120.0
C55 C56 H56 120.0
O5 C57 C55 113.6(16)
O5 C57 H57 123.2
C55 C57 H57 123.2

loop_
_geom_bond_atom_site_label_1
_geom_bond_atom_site_label_2
_geom_bond_distance
O1 C2 1.378(6)
O1 C10 1.391(8)
O2 C35 1.378(6)
O2 C40 1.439(6)
O3 C20 1.384(6)
O3 C25 1.392(7)
O4 C44 1.386(6)
O4 C49 1.394(7)
C2 C7 1.371(8)
C2 C3 1.375(9)
C3 C4 1.382(7)
C3 H3 0.9300
C4 C5 1.412(8)
C4 C8 1.524(8)
C5 C6 1.383(8)
C5 C11 1.487(7)
C6 C7 1.421(7)
C6 C9 1.517(8)
C7 H7 0.9300
C8 H8A 0.9600
C8 H8B 0.9600
C8 H8C 0.9600
C9 H9A 0.9600
C9 H9B 0.9600
C9 H9C 0.9600
C10 H10A 0.9600
C10 H10B 0.9600
C10 H10C 0.9600
C11 C12 1.389(7)
C11 C16 1.403(7)
C12 C13 1.390(6)
C12 H12 0.9300
C13 C14 1.400(7)
C13 C26 1.480(7)
C14 C15 1.397(7)
C14 H14 0.9300
C15 C16 1.388(6)
C15 C17 1.505(7)
C16 H16 0.9300
C17 C18 1.393(7)
C17 C22 1.419(7)
C18 C19 1.389(7)
C18 C24 1.494(7)
C19 C20 1.378(8)
C19 H19 0.9300
C20 C21 1.400(8)
C21 C22 1.384(7)
C21 H21 0.9300
C22 C23 1.479(7)
C23 H23A 0.9600
C23 H23B 0.9600
C23 H23C 0.9600
C24 H24A 0.9600
C24 H24B 0.9600
C24 H24C 0.9600
C25 H25A 0.9600
C25 H25B 0.9600
C25 H25C 0.9600
C26 C31 1.399(6)
C26 C27 1.400(7)
C27 C28 1.382(7)
C27 H27 0.9300
C28 C29 1.405(7)
C28 C32 1.486(7)
C29 C30 1.384(7)
C29 H29 0.9300
C30 C31 1.402(7)
C30 C41 1.490(6)
C31 H31 0.9300
C32 C37 1.406(7)
C32 C33 1.411(7)
C33 C34 1.391(7)
C33 C39 1.499(7)
C34 C35 1.407(7)
C34 H34 0.9300
C35 C36 1.358(7)
C36 C37 1.394(7)
C36 H36 0.9300
C37 C38 1.500(7)
C38 H38A 0.9600
C38 H38B 0.9600
C38 H38C 0.9600
C39 H39A 0.9600
C39 H39B 0.9600
C39 H39C 0.9600
C40 H40A 0.9600
C40 H40B 0.9600
C40 H40C 0.9600
C41 C46 1.407(7)
C41 C42 1.420(7)
C42 C43 1.382(7)
C42 C48 1.512(7)
C43 C44 1.387(7)
C43 H43 0.9300
C44 C45 1.374(7)
C45 C46 1.389(7)
C45 H45 0.9300
C46 C47 1.522(7)
C47 H47A 0.9600
C47 H47B 0.9600
C47 H47C 0.9600
C48 H48A 0.9600
C48 H48B 0.9600
C48 H48C 0.9600
C49 H49A 0.9600
C49 H49B 0.9600
C49 H49C 0.9600
O5 C57 1.353(19)
O6 C54 1.353(15)
O6 H6 0.8200
C51 C56 1.404(7)
C51 C52 1.404(7)
C51 H51 0.9300
C52 C53 1.404(7)
C52 H52 0.9300
C53 C54 1.404(7)
C53 H53 0.9300
C54 C55 1.404(7)
C55 C56 1.404(7)
C55 C57 1.44(2)
C56 H56 0.9300
C57 H57 0.9300

loop_
_geom_torsion_atom_site_label_1
_geom_torsion_atom_site_label_2
_geom_torsion_atom_site_label_3
_geom_torsion_atom_site_label_4
_geom_torsion
C10 O1 C2 C7 1.0(9)
C10 O1 C2 C3 -178.4(6)
C7 C2 C3 C4 -1.6(9)
O1 C2 C3 C4 177.9(5)
C2 C3 C4 C5 1.6(9)
C2 C3 C4 C8 -178.8(6)
C3 C4 C5 C6 -0.5(8)
C8 C4 C5 C6 179.9(5)
C3 C4 C5 C11 -179.4(5)
C8 C4 C5 C11 1.0(8)
C4 C5 C6 C7 -0.7(8)
C11 C5 C6 C7 178.2(5)
C4 C5 C6 C9 -179.0(5)
C11 C5 C6 C9 -0.1(8)
C3 C2 C7 C6 0.4(9)
O1 C2 C7 C6 -179.0(5)
C5 C6 C7 C2 0.7(8)
C9 C6 C7 C2 179.0(5)
C6 C5 C11 C12 -94.1(7)
C4 C5 C11 C12 84.7(7)
C6 C5 C11 C16 87.7(7)
C4 C5 C11 C16 -93.4(6)
C16 C11 C12 C13 1.6(8)
C5 C11 C12 C13 -176.6(5)
C11 C12 C13 C14 0.2(8)
C11 C12 C13 C26 178.9(5)
C12 C13 C14 C15 -1.5(7)
C26 C13 C14 C15 179.7(5)
C13 C14 C15 C16 1.0(8)
C13 C14 C15 C17 178.2(4)
C14 C15 C16 C11 0.9(8)
C17 C15 C16 C11 -176.2(5)
C12 C11 C16 C15 -2.2(8)
C5 C11 C16 C15 176.1(5)
C16 C15 C17 C18 81.3(6)
C14 C15 C17 C18 -95.8(6)
C16 C15 C17 C22 -102.4(6)
C14 C15 C17 C22 80.5(6)
C22 C17 C18 C19 -2.1(7)
C15 C17 C18 C19 174.1(4)
C22 C17 C18 C24 179.6(4)
C15 C17 C18 C24 -4.1(7)
C17 C18 C19 C20 0.5(8)
C24 C18 C19 C20 178.7(5)
C18 C19 C20 O3 -177.6(5)
C18 C19 C20 C21 1.9(8)
C25 O3 C20 C19 8.3(8)
C25 O3 C20 C21 -171.2(5)
C19 C20 C21 C22 -2.7(8)
O3 C20 C21 C22 176.9(4)
C20 C21 C22 C17 1.0(7)
C20 C21 C22 C23 -177.2(5)
C18 C17 C22 C21 1.4(7)
C15 C17 C22 C21 -174.9(4)
C18 C17 C22 C23 179.6(5)
C15 C17 C22 C23 3.3(7)
C12 C13 C26 C31 149.5(5)
C14 C13 C26 C31 -31.8(7)
C12 C13 C26 C27 -29.1(7)
C14 C13 C26 C27 149.6(5)
C31 C26 C27 C28 -0.8(7)
C13 C26 C27 C28 177.9(5)
C26 C27 C28 C29 -0.8(8)
C26 C27 C28 C32 -178.6(5)
C27 C28 C29 C30 2.6(8)
C32 C28 C29 C30 -179.5(5)
C28 C29 C30 C31 -2.7(8)
C28 C29 C30 C41 178.1(5)
C27 C26 C31 C30 0.7(7)
C13 C26 C31 C30 -177.9(5)
C29 C30 C31 C26 1.0(7)
C41 C30 C31 C26 -179.7(4)
C27 C28 C32 C37 89.1(6)
C29 C28 C32 C37 -88.8(6)
C27 C28 C32 C33 -90.5(6)
C29 C28 C32 C33 91.6(6)
C37 C32 C33 C34 0.6(7)
C28 C32 C33 C34 -179.7(4)
C37 C32 C33 C39 -179.4(4)
C28 C32 C33 C39 0.3(7)
C32 C33 C34 C35 0.5(7)
C39 C33 C34 C35 -179.4(4)
C40 O2 C35 C36 10.8(7)
C40 O2 C35 C34 -167.9(4)
C33 C34 C35 C36 -1.3(7)
C33 C34 C35 O2 177.4(4)
O2 C35 C36 C37 -177.8(5)
C34 C35 C36 C37 0.8(8)
C35 C36 C37 C32 0.3(7)
C35 C36 C37 C38 -179.4(5)
C33 C32 C37 C36 -1.1(7)
C28 C32 C37 C36 179.3(4)
C33 C32 C37 C38 178.6(5)
C28 C32 C37 C38 -1.0(7)
C29 C30 C41 C46 -104.8(6)
C31 C30 C41 C46 76.0(6)
C29 C30 C41 C42 75.1(7)
C31 C30 C41 C42 -104.2(6)
C46 C41 C42 C43 -1.6(8)
C30 C41 C42 C43 178.6(5)
C46 C41 C42 C48 -179.4(5)
C30 C41 C42 C48 0.7(8)
C41 C42 C43 C44 1.6(8)
C48 C42 C43 C44 179.4(5)
C49 O4 C44 C45 11.8(8)
C49 O4 C44 C43 -167.6(6)
C42 C43 C44 C45 -0.2(9)
C42 C43 C44 O4 179.2(5)
O4 C44 C45 C46 179.5(5)
C43 C44 C45 C46 -1.2(8)
C44 C45 C46 C41 1.1(8)
C44 C45 C46 C47 -178.7(5)
C42 C41 C46 C45 0.2(7)
C30 C41 C46 C45 -179.9(5)
C42 C41 C46 C47 -179.9(5)
C30 C41 C46 C47 0.0(7)
C56 C51 C52 C53 0.0
C51 C52 C53 C54 0.0
C52 C53 C54 O6 -174.2(11)
C52 C53 C54 C55 0.0
O6 C54 C55 C56 174.0(11)
C53 C54 C55 C56 0.0
O6 C54 C55 C57 -6.2(12)
C53 C54 C55 C57 179.8(12)
C52 C51 C56 C55 0.0
C54 C55 C56 C51 0.0
C57 C55 C56 C51 -179.8(11)
C56 C55 C57 O5 177.6(9)
C54 C55 C57 O5 -2.2(16)
